data_2019570
loop_
_publ_author_name
'Neis, Christian'
'Kradolfer, Thomas'
'Hegetschweiler, Kaspar'

_publ_section_title
;
 Formation of lithium, sodium and potassium complexes with
 1,3,5-triamino-1,3,5-trideoxy-<i>cis</i>-inositol (taci)
;
_journal_coeditor_code CU3054
_journal_issue 6
_journal_name_full 'Acta Crystallographica Section C'
_journal_page_first 632
_journal_page_last 637
_journal_paper_doi 10.1107/S2053229614011036
_journal_volume 70
_journal_year 2014
_chemical_formula_iupac '[K (C6 H15 N3 O3)2] I'
_chemical_formula_moiety 'C12 H30 K N6 O6 +, I -'
_chemical_formula_sum 'C12 H30 I K N6 O6'
_chemical_formula_weight 520.42
_chemical_name_systematic
'Bis(1,3,5-triamino-1,3,5-trideoxy-<i>cis</i>-inositol-\k^3^<i>O</i>^2^,<i>O</i>^4^,<i>O</i>^6^)potassium(I) iodide'
_space_group_IT_number 148
_symmetry_cell_setting trigonal
_symmetry_space_group_name_Hall '-R 3'
_symmetry_space_group_name_H-M 'R -3 :H'
_atom_sites_solution_hydrogens geom
_atom_sites_solution_primary direct
_atom_sites_solution_secondary difmap
_audit_creation_method SHELXL97
_cell_angle_alpha 90.00
_cell_angle_beta 90.00
_cell_angle_gamma 120.00
_cell_formula_units_Z 3
_cell_length_a 10.9149(4)
_cell_length_b 10.9149(4)
_cell_length_c 15.4297(6)
_cell_measurement_reflns_used 8928
_cell_measurement_temperature 123(2)
_cell_measurement_theta_max 35.33
_cell_measurement_theta_min 2.53
_cell_volume 1591.94(10)
_computing_cell_refinement 'SAINT (Bruker, 2010)'
_computing_data_collection 'APEX2 (Bruker, 2010)'
_computing_data_reduction 'SAINT (Bruker, 2010)'
_computing_molecular_graphics 'DIAMOND (Brandenburg, 2012)'
_computing_publication_material
;
SHELXL97 (Sheldrick, 2008) and PLATON (Spek, 2009)
;
_computing_structure_refinement 'SHELXL97 (Sheldrick, 2008)'
_computing_structure_solution 'SHELXS97 (Sheldrick, 2008)'
_diffrn_ambient_temperature 123(2)
_diffrn_measured_fraction_theta_full 1.000
_diffrn_measured_fraction_theta_max 1.000
_diffrn_measurement_device_type 'Bruker Nonius X8 APEX diffractometer with Kappa CCD area detector'
_diffrn_measurement_method '\f and \w scans'
_diffrn_radiation_monochromator graphite
_diffrn_radiation_source 'fine-focus sealed tube'
_diffrn_radiation_type MoK\a
_diffrn_radiation_wavelength 0.71073
_diffrn_reflns_av_R_equivalents 0.0156
_diffrn_reflns_av_sigmaI/netI 0.0077
_diffrn_reflns_limit_h_max 13
_diffrn_reflns_limit_h_min -13
_diffrn_reflns_limit_k_max 13
_diffrn_reflns_limit_k_min -13
_diffrn_reflns_limit_l_max 19
_diffrn_reflns_limit_l_min -17
_diffrn_reflns_number 6449
_diffrn_reflns_theta_full 26.96
_diffrn_reflns_theta_max 26.96
_diffrn_reflns_theta_min 2.53
_diffrn_standards_number 0
_exptl_absorpt_coefficient_mu 1.743
_exptl_absorpt_correction_T_max 0.6698
_exptl_absorpt_correction_T_min 0.4884
_exptl_absorpt_correction_type multi-scan
_exptl_absorpt_process_details '(SADABS; Bruker, 2010)'
_exptl_crystal_colour colourless
_exptl_crystal_density_diffrn 1.629
_exptl_crystal_density_method 'not measured'
_exptl_crystal_description cuboid
_exptl_crystal_F_000 792
_exptl_crystal_size_max 0.48
_exptl_crystal_size_mid 0.38
_exptl_crystal_size_min 0.25
_refine_diff_density_max 0.433
_refine_diff_density_min -0.179
_refine_ls_extinction_method none
_refine_ls_goodness_of_fit_ref 1.090
_refine_ls_hydrogen_treatment mixed
_refine_ls_matrix_type full
_refine_ls_number_parameters 50
_refine_ls_number_reflns 775
_refine_ls_number_restraints 3
_refine_ls_restrained_S_all 1.091
_refine_ls_R_factor_all 0.0110
_refine_ls_R_factor_gt 0.0110
_refine_ls_shift/su_max 0.001
_refine_ls_shift/su_mean 0.000
_refine_ls_structure_factor_coef Fsqd
_refine_ls_weighting_details 'calc w = 1/[\s^2^(Fo^2^)+(0.0149P)^2^+2.2628P] where P=(Fo^2^+2Fc^2^)/3'
_refine_ls_weighting_scheme calc
_refine_ls_wR_factor_gt 0.0304
_refine_ls_wR_factor_ref 0.0304
_reflns_number_gt 775
_reflns_number_total 775
_reflns_threshold_expression I>2\s(I)
_cod_data_source_file cu3054sup1.cif
_cod_data_source_block III
_cod_depositor_comments 'Adding full bibliography for 2019570--2019572.cif.'
_cod_original_sg_symbol_H-M 'R -3'
_cod_database_code 2019570
_cod_database_fobs_code 2019570

loop_
_symmetry_equiv_pos_as_xyz
'x, y, z'
'-y, x-y, z'
'-x+y, -x, z'
'x+2/3, y+1/3, z+1/3'
'-y+2/3, x-y+1/3, z+1/3'
'-x+y+2/3, -x+1/3, z+1/3'
'x+1/3, y+2/3, z+2/3'
'-y+1/3, x-y+2/3, z+2/3'
'-x+y+1/3, -x+2/3, z+2/3'
'-x, -y, -z'
'y, -x+y, -z'
'x-y, x, -z'
'-x+2/3, -y+1/3, -z+1/3'
'y+2/3, -x+y+1/3, -z+1/3'
'x-y+2/3, x+1/3, -z+1/3'
'-x+1/3, -y+2/3, -z+2/3'
'y+1/3, -x+y+2/3, -z+2/3'
'x-y+1/3, x+2/3, -z+2/3'

loop_
_atom_site_type_symbol
_atom_site_label
_atom_site_fract_x
_atom_site_fract_y
_atom_site_fract_z
_atom_site_U_iso_or_equiv
_atom_site_adp_type
_atom_site_calc_flag
_atom_site_refinement_flags
_atom_site_occupancy
_atom_site_symmetry_multiplicity
I I1 0.0000 0.0000 0.5000 0.01441(7) Uani d S 1 6
K K1 0.3333 0.6667 0.6667 0.01379(12) Uani d S 1 6
O O1 0.47463(8) 0.63415(8) 0.53775(5) 0.01232(16) Uani d D 1 1
H H1O 0.5465(15) 0.6301(16) 0.5460(10) 0.018 Uiso d D 1 1
C C1 0.45382(11) 0.63917(11) 0.44695(7) 0.0105(2) Uani d . 1 1
H H1 0.5253 0.6230 0.4164 0.013 Uiso calc R 1 1
N N2 0.28609(10) 0.38512(10) 0.45122(7) 0.01469(19) Uani d D 1 1
H H2B 0.2149(15) 0.3160(15) 0.4268(10) 0.022 Uiso d D 1 1
H H2A 0.2664(17) 0.3806(18) 0.5052(9) 0.022 Uiso d D 1 1
C C2 0.30654(11) 0.52122(11) 0.41942(7) 0.0110(2) Uani d . 1 1
H H2 0.3058 0.5172 0.3547 0.013 Uiso calc R 1 1

loop_
_atom_site_aniso_label
_atom_site_aniso_U_11
_atom_site_aniso_U_22
_atom_site_aniso_U_33
_atom_site_aniso_U_12
_atom_site_aniso_U_13
_atom_site_aniso_U_23
I1 0.01480(8) 0.01480(8) 0.01365(10) 0.00740(4) 0.000 0.000
K1 0.01596(17) 0.01596(17) 0.0095(2) 0.00798(8) 0.000 0.000
O1 0.0115(4) 0.0155(4) 0.0127(4) 0.0088(3) -0.0012(3) 0.0000(3)
C1 0.0098(5) 0.0105(5) 0.0117(5) 0.0054(4) 0.0005(4) -0.0008(4)
N2 0.0123(4) 0.0086(4) 0.0226(5) 0.0049(4) -0.0012(4) -0.0011(4)
C2 0.0110(5) 0.0092(5) 0.0133(5) 0.0054(4) -0.0006(4) -0.0012(4)

loop_
_atom_type_symbol
_atom_type_description
_atom_type_scat_dispersion_real
_atom_type_scat_dispersion_imag
_atom_type_scat_source
C C 0.0033 0.0016 'International Tables Vol C Tables 4.2.6.8 and 6.1.1.4'
H H 0.0000 0.0000 'International Tables Vol C Tables 4.2.6.8 and 6.1.1.4'
N N 0.0061 0.0033 'International Tables Vol C Tables 4.2.6.8 and 6.1.1.4'
O O 0.0106 0.0060 'International Tables Vol C Tables 4.2.6.8 and 6.1.1.4'
K K 0.2009 0.2494 'International Tables Vol C Tables 4.2.6.8 and 6.1.1.4'
I I -0.4742 1.8119 'International Tables Vol C Tables 4.2.6.8 and 6.1.1.4'

loop_
_geom_angle_atom_site_label_1
_geom_angle_atom_site_label_2
_geom_angle_atom_site_label_3
_geom_angle_site_symmetry_1
_geom_angle_site_symmetry_3
_geom_angle
_geom_angle_publ_flag
O1 K1 O1 3_565 2_665 69.71(3) y
O1 K1 O1 3_565 14_456 110.29(3) y
O1 K1 O1 2_665 14_456 180.0 y
O1 K1 O1 3_565 . 69.71(3) ?
O1 K1 O1 2_665 . 69.71(3) ?
O1 K1 O1 14_456 . 110.29(3) ?
O1 K1 O1 3_565 15_556 180.00(2) ?
O1 K1 O1 2_665 15_556 110.29(3) ?
O1 K1 O1 14_456 15_556 69.71(3) ?
O1 K1 O1 . 15_556 110.29(3) ?
O1 K1 O1 3_565 13_566 110.29(3) ?
O1 K1 O1 2_665 13_566 110.29(3) ?
O1 K1 O1 14_456 13_566 69.71(3) ?
O1 K1 O1 . 13_566 180.0 ?
O1 K1 O1 15_556 13_566 69.71(3) ?
C1 O1 K1 . . 128.24(6) y
C1 O1 H1O . . 109.3(11) ?
K1 O1 H1O . . 122.0(10) ?
O1 C1 C2 . . 111.12(8) ?
O1 C1 C2 . 2_665 111.26(8) ?
C2 C1 C2 . 2_665 111.22(10) ?
O1 C1 H1 . . 107.7 ?
C2 C1 H1 . . 107.7 ?
C2 C1 H1 2_665 . 107.7 ?
C2 N2 H2B . . 110.9(11) ?
C2 N2 H2A . . 106.8(11) ?
H2B N2 H2A . . 106.7(15) ?
N2 C2 C1 . . 108.74(9) ?
N2 C2 C1 . 3_565 112.15(9) ?
C1 C2 C1 . 3_565 114.09(10) ?
N2 C2 H2 . . 107.2 ?
C1 C2 H2 . . 107.2 ?
C1 C2 H2 3_565 . 107.2 ?

loop_
_geom_bond_atom_site_label_1
_geom_bond_atom_site_label_2
_geom_bond_site_symmetry_2
_geom_bond_distance
_geom_bond_publ_flag
K1 O1 3_565 2.6474(8) y
K1 O1 2_665 2.6474(8) ?
K1 O1 14_456 2.6474(8) ?
K1 O1 . 2.6474(8) ?
K1 O1 15_556 2.6474(8) ?
K1 O1 13_566 2.6474(8) ?
O1 C1 . 1.4247(13) ?
O1 H1O . 0.817(13) ?
C1 C2 . 1.5338(14) ?
C1 C2 2_665 1.5378(14) ?
C1 H1 . 1.0000 ?
N2 C2 . 1.4716(14) ?
N2 H2B . 0.854(13) ?
N2 H2A . 0.855(13) ?
C2 C1 3_565 1.5378(14) ?
C2 H2 . 1.0000 ?

loop_
_geom_hbond_atom_site_label_D
_geom_hbond_atom_site_label_H
_geom_hbond_atom_site_label_A
_geom_hbond_site_symmetry_A
_geom_hbond_distance_DH
_geom_hbond_distance_HA
_geom_hbond_distance_DA
_geom_hbond_angle_DHA
_geom_hbond_publ_flag
O1 H1O N2 10_666 0.817(13) 1.916(13) 2.7283(13) 172.2(15) y
N2 H2B I1 . 0.854(13) 3.253(15) 3.8550(10) 129.7(12) y

loop_
_geom_torsion_atom_site_label_1
_geom_torsion_atom_site_label_2
_geom_torsion_atom_site_label_3
_geom_torsion_atom_site_label_4
_geom_torsion_site_symmetry_1
_geom_torsion_site_symmetry_4
_geom_torsion
O1 K1 O1 C1 3_565 . 37.64(6)
O1 K1 O1 C1 2_665 . -37.44(6)
O1 K1 O1 C1 14_456 . 142.56(6)
O1 K1 O1 C1 15_556 . -142.36(6)
O1 K1 O1 C1 13_566 . -63(8)
K1 O1 C1 C2 . . -62.46(10)
K1 O1 C1 C2 . 2_665 62.06(10)
O1 C1 C2 N2 . . -52.65(11)
C2 C1 C2 N2 2_665 . -177.19(7)
O1 C1 C2 C1 . 3_565 73.35(11)
C2 C1 C2 C1 2_665 3_565 -51.19(15)
